data_4350541
loop_
_publ_author_name
'Okamura, Taka-Aki'
'Taniuchi, Kaku'
'Lee, Keonil'
'Yamamoto, Hitoshi'
'Ueyama, Norikazu'
'Nakamura, Akira'

_publ_section_title
;
 Crystal structures and 77Se NMR spectra of molybdenum(IV)
 areneselenolates having intramolecular NH...Se hydrogen bonds.
;
_journal_issue 23
_journal_name_full 'Inorganic chemistry'
_journal_page_first 9374
_journal_page_last 9380
_journal_paper_doi 10.1021/ic061140y
_journal_volume 45
_journal_year 2006
_chemical_absolute_configuration ad
_chemical_formula_moiety 'C80 H72 N4 Mo O5 P2 Se4'
_chemical_formula_sum 'C80 H72 Mo N4 O5 P2 Se4'
_chemical_formula_weight 1643.14
_chemical_name_systematic
; 
(PPh4)2[MoO(Se-2-CH3CONHC6H4)4] 
;
_space_group_IT_number 4
_space_group_name_Hall 'P 2yb'
_space_group_name_H-M_alt 'P 1 21 1'
_symmetry_cell_setting monoclinic
_symmetry_Int_Tables_number 4
_symmetry_space_group_name_Hall 'P 2yb'
_symmetry_space_group_name_H-M 'P 1 21 1'
_atom_sites_solution_hydrogens geom
_atom_sites_solution_primary direct
_atom_sites_solution_secondary difmap
_audit_creation_date 'Fri Nov 19 09:25:03 2004'
_audit_creation_method SHELXL-97
_cell_angle_alpha 90.00
_cell_angle_beta 109.61(3)
_cell_angle_gamma 90.00
_cell_formula_units_Z 2
_cell_length_a 14.728(15)
_cell_length_b 13.149(11)
_cell_length_c 19.335(15)
_cell_measurement_reflns_used 16197
_cell_measurement_temperature 100
_cell_measurement_theta_max 27.4
_cell_measurement_theta_min 3.0
_cell_volume 3527(5)
_computing_structure_refinement 'SHELXL-97 (Sheldrick, 1997)'
_computing_structure_solution 'SIR92 (Altomare et al., 1994)'
_diffrn_ambient_temperature 100
_diffrn_detector_area_resol_mean 10.00
_diffrn_measured_fraction_theta_full 0.998
_diffrn_measured_fraction_theta_max 0.998
_diffrn_measurement_device_type 'Rigaku RAXIS-RAPID Imaging Plate'
_diffrn_measurement_method \w
_diffrn_radiation_monochromator graphite
_diffrn_radiation_source 'fine-focus sealed tube'
_diffrn_radiation_type MoK\a
_diffrn_radiation_wavelength 0.71075
_diffrn_reflns_av_R_equivalents 0.1272
_diffrn_reflns_av_sigmaI/netI 0.2897
_diffrn_reflns_limit_h_max 17
_diffrn_reflns_limit_h_min -17
_diffrn_reflns_limit_k_max 14
_diffrn_reflns_limit_k_min -15
_diffrn_reflns_limit_l_max 22
_diffrn_reflns_limit_l_min -22
_diffrn_reflns_number 28251
_diffrn_reflns_theta_full 25.00
_diffrn_reflns_theta_max 25.00
_diffrn_reflns_theta_min 3.04
_exptl_absorpt_coefficient_mu 2.351
_exptl_absorpt_correction_T_max 0.790
_exptl_absorpt_correction_T_min 0.734
_exptl_absorpt_correction_type multi-scan
_exptl_absorpt_process_details '(Higashi, 1995)'
_exptl_crystal_colour red-purple
_exptl_crystal_density_diffrn 1.547
_exptl_crystal_density_method 'not measured'
_exptl_crystal_description block
_exptl_crystal_F_000 1656
_exptl_crystal_size_max 0.150
_exptl_crystal_size_mid 0.100
_exptl_crystal_size_min 0.100
_refine_diff_density_max 0.583
_refine_diff_density_min -0.653
_refine_diff_density_rms 0.092
_refine_ls_abs_structure_details 'Flack H D (1983), Acta Cryst. A39, 876-881'
_refine_ls_abs_structure_Flack 0.329(8)
_refine_ls_extinction_method none
_refine_ls_goodness_of_fit_ref 0.644
_refine_ls_hydrogen_treatment constr
_refine_ls_matrix_type full
_refine_ls_number_parameters 870
_refine_ls_number_reflns 11068
_refine_ls_number_restraints 49
_refine_ls_restrained_S_all 0.645
_refine_ls_R_factor_all 0.1019
_refine_ls_R_factor_gt 0.0475
_refine_ls_shift/su_max 0.001
_refine_ls_shift/su_mean 0.000
_refine_ls_structure_factor_coef Fsqd
_refine_ls_weighting_details 'calc w=1/[\s^2^(Fo^2^)+(0.0000P)^2^+0.0000P] where P=(Fo^2^+2Fc^2^)/3'
_refine_ls_weighting_scheme calc
_refine_ls_wR_factor_gt 0.0591
_refine_ls_wR_factor_ref 0.0668
_reflns_number_gt 4823
_reflns_number_total 11068
_reflns_threshold_expression I>2\s(I)
_cod_data_source_file ic061140ysi20060623_074848.cif
_cod_data_source_block 3b
_cod_original_sg_symbol_H-M 'P 21'
_cod_database_code 4350541

loop_
_symmetry_equiv_pos_as_xyz
'x, y, z'
'-x, y+1/2, -z'

loop_
_atom_site_label
_atom_site_type_symbol
_atom_site_fract_x
_atom_site_fract_y
_atom_site_fract_z
_atom_site_U_iso_or_equiv
_atom_site_adp_type
_atom_site_occupancy
_atom_site_symmetry_multiplicity
_atom_site_calc_flag
_atom_site_refinement_flags
Mo1 Mo 0.29564(7) 0.65560(6) 0.28437(4) 0.0306(2) Uani 1 1 d .
Se1 Se 0.41201(8) 0.77142(7) 0.25119(5) 0.0322(3) Uani 1 1 d .
Se2 Se 0.44528(7) 0.55576(7) 0.35080(5) 0.0351(3) Uani 1 1 d .
Se3 Se 0.23188(8) 0.59210(7) 0.38274(5) 0.0342(3) Uani 1 1 d .
Se4 Se 0.20592(8) 0.81711(7) 0.28935(5) 0.0368(3) Uani 1 1 d .
P1 P 0.9700(2) 0.10926(18) 0.35663(13) 0.0282(7) Uani 1 1 d .
P2 P 0.5456(2) 0.2004(2) 0.14907(15) 0.0380(8) Uani 1 1 d .
O1 O 0.4290(6) 0.6077(6) 0.0245(3) 0.080(3) Uani 1 1 d .
O2 O 0.2040(6) 0.2468(6) 0.3341(4) 0.069(3) Uani 1 1 d .
O3 O -0.1151(6) 0.6256(6) 0.1707(4) 0.070(3) Uani 1 1 d .
O4 O 0.0553(6) 0.8794(6) 0.0056(4) 0.099(3) Uani 1 1 d .
O5 O 0.2316(4) 0.5942(4) 0.2047(3) 0.0301(16) Uani 1 1 d U
N1 N 0.4043(6) 0.6086(5) 0.1338(4) 0.037(2) Uani 1 1 d .
H1 H 0.3598 0.6001 0.1543 0.045 Uiso 1 1 calc R
N2 N 0.3150(6) 0.3609(6) 0.3276(4) 0.038(2) Uani 1 1 d .
H2 H 0.3323 0.3978 0.2961 0.046 Uiso 1 1 calc R
N3 N 0.0356(5) 0.6067(5) 0.2550(4) 0.032(2) Uani 1 1 d .
H3 H 0.0920 0.5786 0.2610 0.038 Uiso 1 1 calc R
N4 N 0.1431(6) 0.8258(7) 0.1185(4) 0.047(3) Uani 1 1 d .
H4 H 0.1565 0.7710 0.1462 0.056 Uiso 1 1 calc R
C11 C 0.5149(7) 0.6875(7) 0.2419(5) 0.033(3) Uani 1 1 d U
C12 C 0.4988(8) 0.6220(7) 0.1800(5) 0.034(3) Uani 1 1 d .
C13 C 0.5751(8) 0.5734(7) 0.1680(5) 0.038(3) Uani 1 1 d .
H13 H 0.5633 0.5278 0.1278 0.045 Uiso 1 1 calc R
C14 C 0.6663(7) 0.5901(8) 0.2128(5) 0.041(3) Uani 1 1 d .
H14 H 0.7183 0.5593 0.2018 0.050 Uiso 1 1 calc R
C15 C 0.6858(7) 0.6524(8) 0.2756(5) 0.046(3) Uani 1 1 d .
H15 H 0.7497 0.6615 0.3085 0.055 Uiso 1 1 calc R
C16 C 0.6070(7) 0.7007(7) 0.2878(5) 0.036(3) Uani 1 1 d .
H16 H 0.6186 0.7438 0.3293 0.044 Uiso 1 1 calc R
C17 C 0.3759(8) 0.6077(8) 0.0599(6) 0.045(3) Uani 1 1 d .
C18 C 0.2676(7) 0.6085(8) 0.0228(5) 0.056(4) Uani 1 1 d .
H18A H 0.2471 0.6756 0.0012 0.067 Uiso 1 1 calc R
H18B H 0.2363 0.5935 0.0590 0.067 Uiso 1 1 calc R
H18C H 0.2493 0.5567 -0.0160 0.067 Uiso 1 1 calc R
C21 C 0.4333(7) 0.4561(6) 0.4237(5) 0.022(2) Uani 1 1 d U
C22 C 0.3753(8) 0.3674(7) 0.4006(6) 0.037(3) Uani 1 1 d .
C23 C 0.3795(8) 0.2934(7) 0.4519(6) 0.040(3) Uani 1 1 d .
H23 H 0.3381 0.2359 0.4392 0.048 Uiso 1 1 calc R
C24 C 0.4454(8) 0.3040(9) 0.5229(7) 0.059(4) Uani 1 1 d .
H24 H 0.4526 0.2495 0.5566 0.071 Uiso 1 1 calc R
C25 C 0.4991(9) 0.3885(8) 0.5455(6) 0.051(4) Uani 1 1 d .
H25 H 0.5399 0.3952 0.5951 0.061 Uiso 1 1 calc R
C26 C 0.4938(7) 0.4667(7) 0.4947(5) 0.039(3) Uani 1 1 d .
H26 H 0.5318 0.5263 0.5094 0.047 Uiso 1 1 calc R
C27 C 0.2339(9) 0.3058(9) 0.2986(7) 0.054(4) Uani 1 1 d .
C28 C 0.1789(8) 0.3249(7) 0.2186(5) 0.073(4) Uani 1 1 d .
H28A H 0.1878 0.2673 0.1894 0.087 Uiso 1 1 calc R
H28B H 0.2031 0.3871 0.2028 0.087 Uiso 1 1 calc R
H28C H 0.1102 0.3329 0.2115 0.087 Uiso 1 1 calc R
C31 C 0.1169(7) 0.6651(8) 0.3754(5) 0.033(3) Uani 1 1 d .
C32 C 0.0312(7) 0.6643(7) 0.3147(6) 0.037(3) Uani 1 1 d .
C33 C -0.0521(8) 0.7145(6) 0.3150(5) 0.035(3) Uani 1 1 d .
H33 H -0.1097 0.7100 0.2739 0.042 Uiso 1 1 calc R
C34 C -0.0497(7) 0.7710(7) 0.3762(5) 0.035(3) Uani 1 1 d .
H34 H -0.1059 0.8056 0.3771 0.042 Uiso 1 1 calc R
C35 C 0.0334(7) 0.7771(7) 0.4353(5) 0.034(3) Uani 1 1 d .
H35 H 0.0346 0.8169 0.4766 0.040 Uiso 1 1 calc R
C36 C 0.1149(8) 0.7265(7) 0.4356(5) 0.036(3) Uani 1 1 d .
H36 H 0.1718 0.7326 0.4772 0.043 Uiso 1 1 calc R
C37 C -0.0328(8) 0.5877(8) 0.1899(6) 0.040(3) Uani 1 1 d .
C38 C -0.0048(7) 0.5124(6) 0.1386(5) 0.047(3) Uani 1 1 d .
H38A H -0.0145 0.4424 0.1522 0.056 Uiso 1 1 calc R
H38B H 0.0631 0.5223 0.1436 0.056 Uiso 1 1 calc R
H38C H -0.0452 0.5249 0.0876 0.056 Uiso 1 1 calc R
C41 C 0.2334(7) 0.9226(7) 0.2279(5) 0.037(3) Uani 1 1 d U
C42 C 0.1962(8) 0.9144(8) 0.1526(6) 0.041(3) Uani 1 1 d .
C43 C 0.2065(9) 0.9934(10) 0.1074(7) 0.071(4) Uani 1 1 d .
H43 H 0.1800 0.9887 0.0554 0.085 Uiso 1 1 calc R
C44 C 0.2575(10) 1.0795(9) 0.1417(7) 0.070(5) Uani 1 1 d .
H44 H 0.2652 1.1338 0.1117 0.084 Uiso 1 1 calc R
C45 C 0.2967(8) 1.0897(8) 0.2161(6) 0.056(4) Uani 1 1 d .
H45 H 0.3313 1.1492 0.2377 0.067 Uiso 1 1 calc R
C46 C 0.2839(7) 1.0066(7) 0.2609(6) 0.044(3) Uani 1 1 d U
H46 H 0.3104 1.0105 0.3129 0.053 Uiso 1 1 calc R
C47 C 0.0768(10) 0.8113(10) 0.0520(7) 0.062(4) Uani 1 1 d .
C48 C 0.0262(8) 0.7098(8) 0.0406(5) 0.072(4) Uani 1 1 d .
H48A H -0.0239 0.7085 -0.0079 0.086 Uiso 1 1 calc R
H48B H -0.0033 0.6996 0.0786 0.086 Uiso 1 1 calc R
H48C H 0.0730 0.6555 0.0437 0.086 Uiso 1 1 calc R
C51 C 1.0891(7) 0.0896(7) 0.4215(5) 0.029(3) Uani 1 1 d .
C52 C 1.1466(7) 0.0101(7) 0.4099(5) 0.039(3) Uani 1 1 d .
H52 H 1.1230 -0.0343 0.3690 0.047 Uiso 1 1 calc R
C53 C 1.2396(8) -0.0012(8) 0.4608(6) 0.044(3) Uani 1 1 d .
H53 H 1.2797 -0.0542 0.4539 0.053 Uiso 1 1 calc R
C54 C 1.2754(8) 0.0638(8) 0.5219(5) 0.040(3) Uani 1 1 d .
H54 H 1.3385 0.0568 0.5564 0.048 Uiso 1 1 calc R
C55 C 1.2149(7) 0.1359(8) 0.5282(5) 0.039(3) Uani 1 1 d .
H55 H 1.2376 0.1808 0.5689 0.047 Uiso 1 1 calc R
C56 C 1.1233(7) 0.1506(8) 0.4812(5) 0.035(3) Uani 1 1 d .
H56 H 1.0840 0.2028 0.4901 0.042 Uiso 1 1 calc R
C61 C 0.9381(8) 0.2410(7) 0.3623(5) 0.029(3) Uani 1 1 d .
C62 C 0.8546(7) 0.2705(8) 0.3683(5) 0.030(3) Uani 1 1 d .
H62 H 0.8080 0.2216 0.3701 0.036 Uiso 1 1 calc R
C63 C 0.8365(8) 0.3729(8) 0.3719(5) 0.048(3) Uani 1 1 d .
H63 H 0.7773 0.3936 0.3770 0.057 Uiso 1 1 calc R
C64 C 0.9018(8) 0.4461(7) 0.3684(5) 0.037(3) Uani 1 1 d .
H64 H 0.8884 0.5161 0.3721 0.044 Uiso 1 1 calc R
C65 C 0.9877(8) 0.4160(8) 0.3593(5) 0.037(3) Uani 1 1 d .
H65 H 1.0326 0.4653 0.3550 0.045 Uiso 1 1 calc R
C66 C 1.0067(8) 0.3140(8) 0.3567(5) 0.041(3) Uani 1 1 d .
H66 H 1.0655 0.2923 0.3513 0.049 Uiso 1 1 calc R
C71 C 0.8832(7) 0.0351(6) 0.3785(5) 0.019(2) Uani 1 1 d .
C72 C 0.8954(7) 0.0121(6) 0.4529(5) 0.030(3) Uani 1 1 d .
H72 H 0.9518 0.0338 0.4910 0.036 Uiso 1 1 calc R
C73 C 0.8262(8) -0.0412(7) 0.4698(5) 0.034(3) Uani 1 1 d .
H73 H 0.8351 -0.0590 0.5192 0.041 Uiso 1 1 calc R
C74 C 0.7417(8) -0.0694(7) 0.4133(6) 0.039(3) Uani 1 1 d .
H74 H 0.6920 -0.1033 0.4252 0.047 Uiso 1 1 calc R
C75 C 0.7298(8) -0.0491(7) 0.3424(5) 0.041(3) Uani 1 1 d .
H75 H 0.6738 -0.0716 0.3043 0.049 Uiso 1 1 calc R
C76 C 0.8011(7) 0.0054(6) 0.3260(5) 0.031(3) Uani 1 1 d .
H76 H 0.7916 0.0222 0.2763 0.037 Uiso 1 1 calc R
C81 C 0.9648(7) 0.0741(8) 0.2656(4) 0.031(3) Uani 1 1 d .
C82 C 0.9657(7) -0.0253(7) 0.2454(5) 0.042(3) Uani 1 1 d .
H82 H 0.9656 -0.0777 0.2792 0.050 Uiso 1 1 calc R
C83 C 0.9669(7) -0.0507(8) 0.1762(5) 0.043(3) Uani 1 1 d .
H83 H 0.9696 -0.1199 0.1631 0.052 Uiso 1 1 calc R
C84 C 0.9641(7) 0.0237(8) 0.1277(5) 0.041(3) Uani 1 1 d .
H84 H 0.9643 0.0048 0.0803 0.049 Uiso 1 1 calc R
C85 C 0.9609(8) 0.1266(8) 0.1431(5) 0.058(4) Uani 1 1 d .
H85 H 0.9576 0.1777 0.1076 0.069 Uiso 1 1 calc R
C86 C 0.9630(7) 0.1504(8) 0.2150(5) 0.042(3) Uani 1 1 d .
H86 H 0.9632 0.2196 0.2290 0.050 Uiso 1 1 calc R
C91 C 0.4254(8) 0.2288(8) 0.0898(6) 0.040(3) Uani 1 1 d .
C92 C 0.3878(8) 0.1807(9) 0.0258(6) 0.051(4) Uani 1 1 d .
H92 H 0.4242 0.1294 0.0123 0.062 Uiso 1 1 calc R
C93 C 0.2979(10) 0.2043(10) -0.0206(7) 0.074(4) Uani 1 1 d .
H93 H 0.2698 0.1676 -0.0650 0.089 Uiso 1 1 calc R
C94 C 0.2478(10) 0.2838(10) -0.0012(7) 0.077(5) Uani 1 1 d U
H94 H 0.1857 0.3024 -0.0336 0.093 Uiso 1 1 calc R
C95 C 0.2867(9) 0.3346(8) 0.0631(7) 0.064(4) Uani 1 1 d .
H95 H 0.2523 0.3887 0.0755 0.077 Uiso 1 1 calc R
C96 C 0.3783(8) 0.3066(9) 0.1113(6) 0.053(4) Uani 1 1 d .
H96 H 0.4066 0.3403 0.1569 0.063 Uiso 1 1 calc R
C101 C 0.5719(7) 0.0700(7) 0.1393(4) 0.022(2) Uani 1 1 d U
C102 C 0.5026(8) -0.0036(8) 0.1371(5) 0.046(3) Uani 1 1 d .
H102 H 0.4411 0.0161 0.1381 0.056 Uiso 1 1 calc R
C103 C 0.5247(9) -0.1076(8) 0.1334(4) 0.040(3) Uani 1 1 d .
H103 H 0.4781 -0.1583 0.1319 0.049 Uiso 1 1 calc R
C104 C 0.6109(8) -0.1339(8) 0.1319(5) 0.035(3) Uani 1 1 d U
H104 H 0.6261 -0.2039 0.1308 0.042 Uiso 1 1 calc R
C105 C 0.6783(8) -0.0625(8) 0.1320(5) 0.040(3) Uani 1 1 d .
H105 H 0.7389 -0.0836 0.1297 0.048 Uiso 1 1 calc R
C106 C 0.6593(8) 0.0398(7) 0.1353(4) 0.035(3) Uani 1 1 d .
H106 H 0.7063 0.0890 0.1349 0.042 Uiso 1 1 calc R
C111 C 0.5586(7) 0.2213(7) 0.2437(5) 0.027(3) Uani 1 1 d .
C112 C 0.5728(7) 0.3213(8) 0.2725(5) 0.050(3) Uani 1 1 d .
H112 H 0.5741 0.3786 0.2429 0.059 Uiso 1 1 calc R
C113 C 0.5845(7) 0.3309(8) 0.3464(6) 0.050(3) Uani 1 1 d .
H113 H 0.5935 0.3975 0.3665 0.060 Uiso 1 1 calc R
C114 C 0.5843(8) 0.2526(9) 0.3926(6) 0.056(4) Uani 1 1 d .
H114 H 0.5932 0.2644 0.4429 0.067 Uiso 1 1 calc R
C115 C 0.5711(7) 0.1587(8) 0.3644(5) 0.053(3) Uani 1 1 d .
H115 H 0.5714 0.1024 0.3953 0.063 Uiso 1 1 calc R
C116 C 0.5568(7) 0.1422(7) 0.2894(5) 0.041(3) Uani 1 1 d .
H116 H 0.5456 0.0751 0.2702 0.049 Uiso 1 1 calc R
C121 C 0.6298(8) 0.2808(7) 0.1256(6) 0.041(3) Uani 1 1 d .
C122 C 0.7183(8) 0.3005(7) 0.1760(6) 0.039(3) Uani 1 1 d .
H122 H 0.7351 0.2731 0.2241 0.047 Uiso 1 1 calc R
C123 C 0.7834(8) 0.3598(8) 0.1571(6) 0.049(3) Uani 1 1 d .
H123 H 0.8457 0.3725 0.1915 0.059 Uiso 1 1 calc R
C124 C 0.7558(9) 0.4012(8) 0.0865(6) 0.051(3) Uani 1 1 d .
H124 H 0.7996 0.4427 0.0726 0.061 Uiso 1 1 calc R
C125 C 0.6667(9) 0.3823(9) 0.0376(6) 0.061(4) Uani 1 1 d .
H125 H 0.6479 0.4120 -0.0099 0.073 Uiso 1 1 calc R
C126 C 0.6042(8) 0.3211(8) 0.0563(6) 0.053(3) Uani 1 1 d .
H126 H 0.5428 0.3062 0.0213 0.064 Uiso 1 1 calc R

loop_
_atom_site_aniso_label
_atom_site_aniso_U_11
_atom_site_aniso_U_22
_atom_site_aniso_U_33
_atom_site_aniso_U_23
_atom_site_aniso_U_13
_atom_site_aniso_U_12
Mo1 0.0310(6) 0.0328(5) 0.0282(5) 0.0007(5) 0.0101(5) -0.0016(5)
Se1 0.0326(8) 0.0332(7) 0.0339(6) 0.0004(5) 0.0152(6) -0.0004(6)
Se2 0.0340(8) 0.0360(7) 0.0359(7) 0.0067(6) 0.0126(6) 0.0023(6)
Se3 0.0345(8) 0.0366(7) 0.0346(6) 0.0077(5) 0.0157(6) 0.0045(6)
Se4 0.0417(9) 0.0345(7) 0.0409(7) 0.0058(6) 0.0227(7) 0.0055(6)
P1 0.031(2) 0.0282(16) 0.0259(15) -0.0015(13) 0.0110(15) 0.0008(15)
P2 0.033(2) 0.0394(18) 0.0380(17) 0.0105(15) 0.0073(16) 0.0000(16)
O1 0.063(6) 0.140(9) 0.047(5) -0.011(5) 0.033(5) 0.014(6)
O2 0.069(7) 0.063(6) 0.089(6) 0.003(5) 0.046(6) 0.008(5)
O3 0.046(6) 0.101(7) 0.055(5) -0.017(5) 0.007(5) 0.017(5)
O4 0.135(10) 0.083(7) 0.073(6) 0.026(5) 0.026(7) 0.016(6)
O5 0.030(3) 0.031(3) 0.021(3) -0.014(3) -0.002(3) -0.008(3)
N1 0.045(7) 0.046(6) 0.028(5) -0.007(5) 0.022(5) 0.005(5)
N2 0.040(7) 0.037(6) 0.036(6) 0.004(5) 0.011(5) -0.018(5)
N3 0.017(5) 0.044(5) 0.029(5) 0.007(4) 0.001(4) -0.004(4)
N4 0.070(8) 0.040(6) 0.037(6) 0.011(5) 0.026(6) 0.015(6)
C11 0.027(6) 0.039(6) 0.029(5) 0.015(5) 0.003(5) 0.014(5)
C12 0.041(8) 0.027(7) 0.022(6) 0.010(5) -0.007(6) -0.009(6)
C13 0.039(8) 0.030(7) 0.055(8) -0.011(6) 0.029(7) -0.016(7)
C14 0.024(8) 0.054(8) 0.050(7) 0.014(7) 0.017(6) 0.009(7)
C15 0.031(8) 0.073(8) 0.025(6) 0.018(6) -0.001(5) 0.015(7)
C16 0.025(7) 0.042(7) 0.037(7) -0.009(5) 0.004(6) 0.013(6)
C17 0.034(8) 0.059(8) 0.047(8) -0.012(7) 0.017(7) -0.004(7)
C18 0.041(8) 0.077(9) 0.053(7) -0.027(7) 0.021(7) 0.001(7)
C21 0.023(4) 0.025(4) 0.025(4) 0.010(3) 0.017(4) 0.003(4)
C22 0.047(8) 0.027(7) 0.036(7) -0.011(6) 0.014(6) -0.001(6)
C23 0.045(9) 0.027(7) 0.058(7) -0.002(6) 0.033(7) 0.005(6)
C24 0.056(10) 0.062(10) 0.081(10) 0.038(8) 0.051(9) 0.025(8)
C25 0.058(10) 0.060(9) 0.052(8) 0.037(7) 0.042(8) 0.022(8)
C26 0.038(8) 0.042(7) 0.032(6) 0.000(6) 0.005(6) 0.005(6)
C27 0.045(10) 0.050(9) 0.064(9) 0.017(8) 0.016(8) 0.015(8)
C28 0.080(11) 0.034(7) 0.089(10) 0.012(7) 0.009(9) 0.019(8)
C31 0.017(7) 0.049(7) 0.037(6) 0.022(6) 0.015(6) 0.006(6)
C32 0.024(7) 0.023(6) 0.062(8) -0.004(6) 0.014(7) -0.010(6)
C33 0.045(9) 0.025(6) 0.035(7) 0.020(5) 0.013(6) 0.009(6)
C34 0.037(8) 0.039(7) 0.043(7) 0.016(6) 0.032(6) 0.009(6)
C35 0.028(8) 0.033(7) 0.039(7) 0.006(6) 0.010(6) 0.007(6)
C36 0.031(8) 0.037(7) 0.044(7) 0.008(6) 0.019(6) 0.002(6)
C37 0.022(7) 0.047(8) 0.046(7) 0.008(6) 0.004(6) -0.003(7)
C38 0.031(8) 0.047(7) 0.069(8) -0.019(6) 0.026(7) 0.001(6)
C41 0.037(5) 0.032(4) 0.042(5) 0.017(4) 0.016(4) 0.000(4)
C42 0.059(10) 0.033(7) 0.043(8) 0.015(6) 0.034(7) 0.023(7)
C43 0.074(12) 0.063(10) 0.087(11) 0.023(9) 0.043(9) 0.033(9)
C44 0.115(14) 0.049(9) 0.074(10) 0.038(9) 0.070(10) 0.036(9)
C45 0.056(9) 0.033(7) 0.100(10) 0.025(8) 0.054(8) 0.001(7)
C46 0.038(7) 0.029(6) 0.075(7) -0.012(5) 0.031(6) 0.002(5)
C47 0.088(12) 0.058(9) 0.044(8) 0.023(8) 0.028(8) 0.025(9)
C48 0.095(12) 0.080(10) 0.044(8) -0.015(7) 0.028(8) 0.001(9)
C51 0.034(7) 0.026(6) 0.038(6) -0.010(5) 0.026(6) -0.011(6)
C52 0.025(8) 0.055(8) 0.035(7) -0.014(6) 0.007(6) -0.017(6)
C53 0.026(8) 0.055(8) 0.051(8) 0.011(7) 0.011(7) 0.010(6)
C54 0.044(9) 0.037(8) 0.042(7) 0.002(6) 0.019(6) -0.011(7)
C55 0.025(7) 0.047(8) 0.039(7) 0.004(6) 0.001(6) -0.002(7)
C56 0.028(7) 0.048(7) 0.028(6) 0.002(6) 0.011(5) 0.002(7)
C61 0.035(8) 0.025(6) 0.021(6) 0.013(5) 0.001(6) 0.006(6)
C62 0.029(8) 0.017(6) 0.042(7) 0.002(6) 0.009(6) 0.001(6)
C63 0.031(8) 0.055(8) 0.050(8) -0.008(7) 0.005(6) -0.001(7)
C64 0.040(9) 0.023(6) 0.038(7) 0.002(5) 0.001(6) 0.011(6)
C65 0.040(9) 0.041(7) 0.032(7) 0.010(6) 0.013(6) -0.013(6)
C66 0.052(9) 0.037(7) 0.032(6) 0.020(6) 0.010(6) 0.019(7)
C71 0.014(6) 0.023(6) 0.017(5) -0.011(5) -0.001(5) -0.001(5)
C72 0.040(8) 0.026(6) 0.024(6) -0.004(5) 0.012(6) -0.004(6)
C73 0.041(9) 0.030(7) 0.033(7) -0.004(6) 0.014(6) -0.001(6)
C74 0.037(8) 0.026(6) 0.057(8) -0.005(6) 0.021(7) -0.011(6)
C75 0.048(9) 0.028(7) 0.039(7) 0.005(6) 0.006(7) -0.008(6)
C76 0.039(8) 0.025(6) 0.036(7) 0.009(5) 0.021(6) -0.001(6)
C81 0.029(7) 0.046(7) 0.021(6) -0.002(6) 0.014(5) -0.013(6)
C82 0.058(9) 0.032(7) 0.037(7) 0.006(6) 0.018(7) 0.012(6)
C83 0.048(9) 0.056(8) 0.017(6) -0.008(6) 0.000(6) 0.011(6)
C84 0.043(8) 0.057(8) 0.021(6) 0.015(6) 0.007(6) -0.005(7)
C85 0.093(11) 0.044(8) 0.032(7) 0.001(6) 0.016(7) -0.007(7)
C86 0.051(8) 0.045(7) 0.036(6) -0.008(6) 0.023(6) -0.020(7)
C91 0.037(9) 0.027(7) 0.048(8) 0.005(6) 0.004(7) -0.008(6)
C92 0.023(8) 0.075(10) 0.050(8) 0.037(8) 0.004(7) -0.007(8)
C93 0.077(12) 0.077(11) 0.063(9) 0.019(8) 0.017(9) -0.030(9)
C94 0.063(8) 0.076(8) 0.080(8) 0.035(7) 0.007(7) -0.012(7)
C95 0.054(10) 0.045(8) 0.092(11) 0.048(8) 0.022(9) 0.008(8)
C96 0.030(9) 0.052(9) 0.063(8) 0.031(8) -0.001(7) 0.001(7)
C101 0.025(4) 0.024(4) 0.014(4) 0.006(3) 0.005(3) -0.010(4)
C102 0.061(10) 0.051(8) 0.023(6) -0.004(6) 0.009(6) 0.004(7)
C103 0.069(10) 0.033(7) 0.017(6) 0.001(5) 0.012(7) -0.020(7)
C104 0.049(7) 0.034(6) 0.030(6) -0.017(5) 0.023(5) -0.001(6)
C105 0.054(9) 0.043(7) 0.026(6) -0.005(6) 0.017(6) -0.004(7)
C106 0.047(8) 0.029(7) 0.029(6) 0.007(6) 0.013(6) -0.007(6)
C111 0.037(8) 0.011(6) 0.042(7) 0.003(5) 0.028(6) 0.004(5)
C112 0.084(10) 0.033(7) 0.038(7) -0.007(6) 0.029(7) -0.020(7)
C113 0.052(9) 0.033(7) 0.069(9) -0.013(7) 0.025(7) 0.023(7)
C114 0.072(11) 0.065(9) 0.045(8) -0.001(7) 0.040(7) -0.004(8)
C115 0.081(10) 0.040(7) 0.028(6) 0.005(6) 0.006(6) 0.018(8)
C116 0.046(8) 0.031(7) 0.051(7) -0.004(6) 0.022(6) 0.016(6)
C121 0.038(8) 0.038(7) 0.051(8) 0.001(6) 0.021(7) -0.009(7)
C122 0.042(9) 0.027(7) 0.059(8) 0.008(6) 0.031(7) -0.010(6)
C123 0.025(8) 0.060(9) 0.051(8) -0.009(7) -0.001(7) 0.008(7)
C124 0.048(10) 0.067(9) 0.051(8) 0.014(7) 0.034(7) 0.006(7)
C125 0.029(9) 0.082(10) 0.054(8) 0.019(7) -0.009(7) -0.015(8)
C126 0.047(9) 0.060(9) 0.059(8) 0.005(7) 0.025(7) -0.022(7)

loop_
_atom_type_symbol
_atom_type_description
_atom_type_scat_dispersion_real
_atom_type_scat_dispersion_imag
_atom_type_scat_source
Mo Mo -1.6832 0.6857 'International Tables Vol C Tables 4.2.6.8 and 6.1.1.4'
Se Se -0.0929 2.2259 'International Tables Vol C Tables 4.2.6.8 and 6.1.1.4'
P P 0.1023 0.0942 'International Tables Vol C Tables 4.2.6.8 and 6.1.1.4'
O O 0.0106 0.0060 'International Tables Vol C Tables 4.2.6.8 and 6.1.1.4'
N N 0.0061 0.0033 'International Tables Vol C Tables 4.2.6.8 and 6.1.1.4'
C C 0.0033 0.0016 'International Tables Vol C Tables 4.2.6.8 and 6.1.1.4'
H H 0.0000 0.0000 'International Tables Vol C Tables 4.2.6.8 and 6.1.1.4'

loop_
_geom_angle_atom_site_label_1
_geom_angle_atom_site_label_2
_geom_angle_atom_site_label_3
_geom_angle
O5 Mo1 Se2 109.68(19)
O5 Mo1 Se4 107.07(19)
Se2 Mo1 Se4 143.21(5)
O5 Mo1 Se3 106.81(19)
Se2 Mo1 Se3 85.78(7)
Se4 Mo1 Se3 85.28(6)
O5 Mo1 Se1 105.70(18)
Se2 Mo1 Se1 83.78(8)
Se4 Mo1 Se1 84.89(8)
Se3 Mo1 Se1 147.49(5)
C11 Se1 Mo1 107.4(3)
C21 Se2 Mo1 116.0(3)
C31 Se3 Mo1 108.8(3)
C41 Se4 Mo1 110.9(3)
C71 P1 C81 107.2(4)
C71 P1 C51 111.6(4)
C81 P1 C51 111.0(4)
C71 P1 C61 106.8(5)
C81 P1 C61 112.3(4)
C51 P1 C61 107.9(5)
C101 P2 C111 107.7(4)
C101 P2 C91 109.6(5)
C111 P2 C91 111.3(5)
C101 P2 C121 110.2(5)
C111 P2 C121 108.6(5)
C91 P2 C121 109.4(5)
C17 N1 C12 124.8(9)
C17 N1 H1 117.6
C12 N1 H1 117.6
C27 N2 C22 128.8(9)
C27 N2 H2 115.6
C22 N2 H2 115.6
C37 N3 C32 130.1(9)
C37 N3 H3 114.9
C32 N3 H3 114.9
C47 N4 C42 131.7(10)
C47 N4 H4 114.1
C42 N4 H4 114.1
C16 C11 C12 118.3(9)
C16 C11 Se1 120.5(8)
C12 C11 Se1 120.5(8)
C13 C12 N1 122.0(9)
C13 C12 C11 120.3(10)
N1 C12 C11 117.7(10)
C14 C13 C12 120.6(10)
C14 C13 H13 119.7
C12 C13 H13 119.7
C13 C14 C15 121.1(10)
C13 C14 H14 119.4
C15 C14 H14 119.4
C16 C15 C14 117.7(9)
C16 C15 H15 121.2
C14 C15 H15 121.2
C11 C16 C15 121.9(9)
C11 C16 H16 119.0
C15 C16 H16 119.0
O1 C17 N1 125.1(11)
O1 C17 C18 120.9(10)
N1 C17 C18 113.9(9)
C17 C18 H18A 109.5
C17 C18 H18B 109.5
H18A C18 H18B 109.5
C17 C18 H18C 109.5
H18A C18 H18C 109.5
H18B C18 H18C 109.5
C26 C21 C22 121.1(9)
C26 C21 Se2 117.6(7)
C22 C21 Se2 120.5(7)
C23 C22 N2 123.0(10)
C23 C22 C21 118.4(9)
N2 C22 C21 118.5(9)
C22 C23 C24 119.1(10)
C22 C23 H23 120.4
C24 C23 H23 120.4
C25 C24 C23 122.6(11)
C25 C24 H24 118.7
C23 C24 H24 118.7
C24 C25 C26 119.1(12)
C24 C25 H25 120.4
C26 C25 H25 120.4
C21 C26 C25 119.4(10)
C21 C26 H26 120.3
C25 C26 H26 120.3
O2 C27 N2 123.3(12)
O2 C27 C28 121.1(12)
N2 C27 C28 115.6(10)
C27 C28 H28A 109.5
C27 C28 H28B 109.5
H28A C28 H28B 109.5
C27 C28 H28C 109.5
H28A C28 H28C 109.5
H28B C28 H28C 109.5
C32 C31 C36 115.3(10)
C32 C31 Se3 125.7(8)
C36 C31 Se3 119.0(8)
C33 C32 N3 122.9(10)
C33 C32 C31 122.5(10)
N3 C32 C31 114.5(10)
C34 C33 C32 119.0(10)
C34 C33 H33 120.5
C32 C33 H33 120.5
C35 C34 C33 120.3(10)
C35 C34 H34 119.9
C33 C34 H34 119.9
C34 C35 C36 120.8(10)
C34 C35 H35 119.6
C36 C35 H35 119.6
C35 C36 C31 122.0(10)
C35 C36 H36 119.0
C31 C36 H36 119.0
O3 C37 N3 123.5(10)
O3 C37 C38 120.4(10)
N3 C37 C38 116.1(9)
C37 C38 H38A 109.5
C37 C38 H38B 109.5
H38A C38 H38B 109.5
C37 C38 H38C 109.5
H38A C38 H38C 109.5
H38B C38 H38C 109.5
C46 C41 C42 121.3(10)
C46 C41 Se4 118.8(8)
C42 C41 Se4 119.8(8)
C41 C42 C43 120.9(11)
C41 C42 N4 120.9(10)
C43 C42 N4 118.2(10)
C44 C43 C42 117.4(12)
C44 C43 H43 121.3
C42 C43 H43 121.3
C45 C44 C43 123.4(12)
C45 C44 H44 118.3
C43 C44 H44 118.3
C44 C45 C46 117.5(11)
C44 C45 H45 121.2
C46 C45 H45 121.2
C41 C46 C45 119.5(10)
C41 C46 H46 120.2
C45 C46 H46 120.2
O4 C47 N4 121.4(13)
O4 C47 C48 122.9(13)
N4 C47 C48 115.6(11)
C47 C48 H48A 109.5
C47 C48 H48B 109.5
H48A C48 H48B 109.5
C47 C48 H48C 109.5
H48A C48 H48C 109.5
H48B C48 H48C 109.5
C56 C51 C52 120.2(10)
C56 C51 P1 120.3(8)
C52 C51 P1 119.5(7)
C53 C52 C51 117.7(9)
C53 C52 H52 121.1
C51 C52 H52 121.1
C52 C53 C54 121.7(10)
C52 C53 H53 119.1
C54 C53 H53 119.1
C55 C54 C53 115.8(10)
C55 C54 H54 122.1
C53 C54 H54 122.1
C54 C55 C56 125.5(11)
C54 C55 H55 117.2
C56 C55 H55 117.2
C51 C56 C55 119.0(10)
C51 C56 H56 120.5
C55 C56 H56 120.5
C62 C61 C66 120.6(9)
C62 C61 P1 123.5(9)
C66 C61 P1 115.8(8)
C61 C62 C63 119.3(11)
C61 C62 H62 120.3
C63 C62 H62 120.3
C62 C63 C64 121.9(11)
C62 C63 H63 119.0
C64 C63 H63 119.0
C63 C64 C65 119.1(10)
C63 C64 H64 120.4
C65 C64 H64 120.4
C66 C65 C64 119.2(10)
C66 C65 H65 120.4
C64 C65 H65 120.4
C65 C66 C61 119.8(10)
C65 C66 H66 120.1
C61 C66 H66 120.1
C76 C71 C72 118.4(9)
C76 C71 P1 121.2(7)
C72 C71 P1 120.3(7)
C73 C72 C71 120.0(9)
C73 C72 H72 120.0
C71 C72 H72 120.0
C72 C73 C74 119.3(9)
C72 C73 H73 120.4
C74 C73 H73 120.4
C75 C74 C73 121.2(10)
C75 C74 H74 119.4
C73 C74 H74 119.4
C74 C75 C76 118.7(10)
C74 C75 H75 120.6
C76 C75 H75 120.6
C71 C76 C75 122.2(9)
C71 C76 H76 118.9
C75 C76 H76 118.9
C82 C81 C86 119.1(8)
C82 C81 P1 121.7(7)
C86 C81 P1 119.2(7)
C81 C82 C83 120.8(9)
C81 C82 H82 119.6
C83 C82 H82 119.6
C84 C83 C82 119.4(10)
C84 C83 H83 120.3
C82 C83 H83 120.3
C83 C84 C85 123.6(10)
C83 C84 H84 118.2
C85 C84 H84 118.2
C84 C85 C86 115.8(10)
C84 C85 H85 122.1
C86 C85 H85 122.1
C81 C86 C85 121.3(9)
C81 C86 H86 119.3
C85 C86 H86 119.3
C92 C91 C96 122.6(12)
C92 C91 P2 120.4(10)
C96 C91 P2 116.8(9)
C91 C92 C93 120.7(13)
C91 C92 H92 119.6
C93 C92 H92 119.6
C92 C93 C94 118.5(13)
C92 C93 H93 120.7
C94 C93 H93 120.7
C95 C94 C93 120.8(14)
C95 C94 H94 119.6
C93 C94 H94 119.6
C94 C95 C96 119.6(13)
C94 C95 H95 120.2
C96 C95 H95 120.2
C91 C96 C95 117.6(12)
C91 C96 H96 121.2
C95 C96 H96 121.2
C106 C101 C102 119.1(9)
C106 C101 P2 121.8(8)
C102 C101 P2 119.1(8)
C101 C102 C103 119.6(10)
C101 C102 H102 120.2
C103 C102 H102 120.2
C104 C103 C102 119.4(11)
C104 C103 H103 120.3
C102 C103 H103 120.3
C103 C104 C105 121.5(10)
C103 C104 H104 119.3
C105 C104 H104 119.3
C104 C105 C106 120.7(11)
C104 C105 H105 119.6
C106 C105 H105 119.6
C101 C106 C105 119.6(10)
C101 C106 H106 120.2
C105 C106 H106 120.2
C116 C111 C112 118.9(8)
C116 C111 P2 121.4(7)
C112 C111 P2 119.7(7)
C113 C112 C111 116.2(9)
C113 C112 H112 121.9
C111 C112 H112 121.9
C114 C113 C112 125.5(10)
C114 C113 H113 117.3
C112 C113 H113 117.3
C115 C114 C113 117.5(10)
C115 C114 H114 121.2
C113 C114 H114 121.2
C114 C115 C116 120.7(10)
C114 C115 H115 119.6
C116 C115 H115 119.6
C111 C116 C115 121.2(9)
C111 C116 H116 119.4
C115 C116 H116 119.4
C122 C121 C126 120.5(10)
C122 C121 P2 120.4(8)
C126 C121 P2 119.1(9)
C121 C122 C123 120.1(10)
C121 C122 H122 119.9
C123 C122 H122 119.9
C122 C123 C124 118.7(11)
C122 C123 H123 120.7
C124 C123 H123 120.7
C125 C124 C123 120.3(11)
C125 C124 H124 119.8
C123 C124 H124 119.8
C124 C125 C126 120.4(11)
C124 C125 H125 119.8
C126 C125 H125 119.8
C125 C126 C121 120.0(11)
C125 C126 H126 120.0
C121 C126 H126 120.0

loop_
_geom_bond_atom_site_label_1
_geom_bond_atom_site_label_2
_geom_bond_distance
Mo1 O5 1.715(5)
Mo1 Se2 2.516(2)
Mo1 Se4 2.520(2)
Mo1 Se3 2.5289(19)
Mo1 Se1 2.531(2)
Se1 C11 1.931(10)
Se2 C21 1.975(8)
Se3 C31 1.910(10)
Se4 C41 1.955(9)
P1 C71 1.769(9)
P1 C81 1.795(8)
P1 C51 1.799(10)
P1 C61 1.808(9)
P2 C101 1.782(9)
P2 C111 1.795(9)
P2 C91 1.795(11)
P2 C121 1.800(10)
O1 C17 1.200(10)
O2 C27 1.211(11)
O3 C37 1.246(10)
O4 C47 1.232(10)
N1 C17 1.348(11)
N1 C12 1.389(11)
N1 H1 0.8800
N2 C27 1.348(12)
N2 C22 1.396(10)
N2 H2 0.8800
N3 C37 1.346(10)
N3 C32 1.400(10)
N3 H3 0.8800
N4 C47 1.341(12)
N4 C42 1.434(11)
N4 H4 0.8800
C11 C16 1.359(12)
C11 C12 1.428(11)
C12 C13 1.378(12)
C13 C14 1.350(11)
C13 H13 0.9500
C14 C15 1.413(11)
C14 H14 0.9500
C15 C16 1.411(11)
C15 H15 0.9500
C16 H16 0.9500
C17 C18 1.514(12)
C18 H18A 0.9800
C18 H18B 0.9800
C18 H18C 0.9800
C21 C26 1.369(11)
C21 C22 1.425(12)
C22 C23 1.376(11)
C23 C24 1.397(12)
C23 H23 0.9500
C24 C25 1.350(14)
C24 H24 0.9500
C25 C26 1.406(11)
C25 H25 0.9500
C26 H26 0.9500
C27 C28 1.508(13)
C28 H28A 0.9800
C28 H28B 0.9800
C28 H28C 0.9800
C31 C32 1.406(11)
C31 C36 1.425(11)
C32 C33 1.395(12)
C33 C34 1.388(11)
C33 H33 0.9500
C34 C35 1.367(11)
C34 H34 0.9500
C35 C36 1.371(12)
C35 H35 0.9500
C36 H36 0.9500
C37 C38 1.552(11)
C38 H38A 0.9800
C38 H38B 0.9800
C38 H38C 0.9800
C41 C46 1.364(11)
C41 C42 1.377(12)
C42 C43 1.399(13)
C43 C44 1.396(15)
C43 H43 0.9500
C44 C45 1.365(13)
C44 H44 0.9500
C45 C46 1.445(12)
C45 H45 0.9500
C46 H46 0.9500
C47 C48 1.508(14)
C48 H48A 0.9800
C48 H48B 0.9800
C48 H48C 0.9800
C51 C56 1.356(11)
C51 C52 1.410(11)
C52 C53 1.401(12)
C52 H52 0.9500
C53 C54 1.409(11)
C53 H53 0.9500
C54 C55 1.334(12)
C54 H54 0.9500
C55 C56 1.364(11)
C55 H55 0.9500
C56 H56 0.9500
C61 C62 1.331(12)
C61 C66 1.424(12)
C62 C63 1.379(11)
C62 H62 0.9500
C63 C64 1.379(12)
C63 H63 0.9500
C64 C65 1.391(12)
C64 H64 0.9500
C65 C66 1.374(11)
C65 H65 0.9500
C66 H66 0.9500
C71 C76 1.350(11)
C71 C72 1.421(10)
C72 C73 1.363(11)
C72 H72 0.9500
C73 C74 1.402(12)
C73 H73 0.9500
C74 C75 1.349(11)
C74 H74 0.9500
C75 C76 1.392(11)
C75 H75 0.9500
C76 H76 0.9500
C81 C82 1.366(12)
C81 C86 1.396(11)
C82 C83 1.385(10)
C82 H82 0.9500
C83 C84 1.347(11)
C83 H83 0.9500
C84 C85 1.389(11)
C84 H84 0.9500
C85 C86 1.415(11)
C85 H85 0.9500
C86 H86 0.9500
C91 C92 1.334(12)
C91 C96 1.376(13)
C92 C93 1.363(13)
C92 H92 0.9500
C93 C94 1.401(14)
C93 H93 0.9500
C94 C95 1.358(14)
C94 H94 0.9500
C95 C96 1.406(13)
C95 H95 0.9500
C96 H96 0.9500
C101 C106 1.372(11)
C101 C102 1.397(12)
C102 C103 1.413(11)
C102 H102 0.9500
C103 C104 1.325(13)
C103 H103 0.9500
C104 C105 1.365(12)
C104 H104 0.9500
C105 C106 1.380(11)
C105 H105 0.9500
C106 H106 0.9500
C111 C116 1.372(11)
C111 C112 1.416(11)
C112 C113 1.386(10)
C112 H112 0.9500
C113 C114 1.364(12)
C113 H113 0.9500
C114 C115 1.338(12)
C114 H114 0.9500
C115 C116 1.411(10)
C115 H115 0.9500
C116 H116 0.9500
C121 C122 1.365(13)
C121 C126 1.371(11)
C122 C123 1.376(12)
C122 H122 0.9500
C123 C124 1.397(11)
C123 H123 0.9500
C124 C125 1.359(13)
C124 H124 0.9500
C125 C126 1.359(13)
C125 H125 0.9500
C126 H126 0.9500

loop_
_geom_torsion_atom_site_label_1
_geom_torsion_atom_site_label_2
_geom_torsion_atom_site_label_3
_geom_torsion_atom_site_label_4
_geom_torsion
O5 Mo1 Se1 C11 -76.1(4)
Se2 Mo1 Se1 C11 32.7(3)
Se4 Mo1 Se1 C11 177.6(3)
Se3 Mo1 Se1 C11 104.7(3)
O5 Mo1 Se2 C21 -91.9(4)
Se4 Mo1 Se2 C21 90.8(3)
Se3 Mo1 Se2 C21 14.5(3)
Se1 Mo1 Se2 C21 163.7(3)
O5 Mo1 Se3 C31 -81.8(4)
Se2 Mo1 Se3 C31 168.9(4)
Se4 Mo1 Se3 C31 24.7(3)
Se1 Mo1 Se3 C31 97.5(4)
O5 Mo1 Se4 C41 -80.1(4)
Se2 Mo1 Se4 C41 97.2(4)
Se3 Mo1 Se4 C41 173.7(3)
Se1 Mo1 Se4 C41 24.8(3)
Mo1 Se1 C11 C16 -116.9(8)
Mo1 Se1 C11 C12 73.1(7)
C17 N1 C12 C13 -43.5(14)
C17 N1 C12 C11 137.3(10)
C16 C11 C12 C13 0.4(14)
Se1 C11 C12 C13 170.6(7)
C16 C11 C12 N1 179.6(8)
Se1 C11 C12 N1 -10.2(11)
N1 C12 C13 C14 178.2(8)
C11 C12 C13 C14 -2.6(15)
C12 C13 C14 C15 4.0(16)
C13 C14 C15 C16 -3.2(15)
C12 C11 C16 C15 0.3(14)
Se1 C11 C16 C15 -169.8(7)
C14 C15 C16 C11 1.0(15)
C12 N1 C17 O1 8.1(18)
C12 N1 C17 C18 -170.9(8)
Mo1 Se2 C21 C26 -121.7(7)
Mo1 Se2 C21 C22 68.4(8)
C27 N2 C22 C23 22.4(16)
C27 N2 C22 C21 -155.9(10)
C26 C21 C22 C23 1.6(15)
Se2 C21 C22 C23 171.2(7)
C26 C21 C22 N2 180.0(9)
Se2 C21 C22 N2 -10.5(13)
N2 C22 C23 C24 176.9(9)
C21 C22 C23 C24 -4.9(15)
C22 C23 C24 C25 6.4(17)
C23 C24 C25 C26 -4.4(17)
C22 C21 C26 C25 0.4(15)
Se2 C21 C26 C25 -169.5(7)
C24 C25 C26 C21 1.0(16)
C22 N2 C27 O2 -4.6(19)
C22 N2 C27 C28 173.2(9)
Mo1 Se3 C31 C32 62.3(9)
Mo1 Se3 C31 C36 -117.8(7)
C37 N3 C32 C33 -0.1(15)
C37 N3 C32 C31 178.1(9)
C36 C31 C32 C33 -4.1(14)
Se3 C31 C32 C33 175.8(7)
C36 C31 C32 N3 177.7(7)
Se3 C31 C32 N3 -2.4(12)
N3 C32 C33 C34 -179.1(8)
C31 C32 C33 C34 2.7(15)
C32 C33 C34 C35 0.0(14)
C33 C34 C35 C36 -1.0(15)
C34 C35 C36 C31 -0.5(15)
C32 C31 C36 C35 3.0(13)
Se3 C31 C36 C35 -177.0(7)
C32 N3 C37 O3 3.9(17)
C32 N3 C37 C38 -175.0(8)
Mo1 Se4 C41 C46 -112.8(8)
Mo1 Se4 C41 C42 71.6(8)
C46 C41 C42 C43 -1.9(16)
Se4 C41 C42 C43 173.6(8)
C46 C41 C42 N4 -179.9(9)
Se4 C41 C42 N4 -4.4(14)
C47 N4 C42 C41 156.2(11)
C47 N4 C42 C43 -21.8(17)
C41 C42 C43 C44 1.2(17)
N4 C42 C43 C44 179.3(10)
C42 C43 C44 C45 -0.1(19)
C43 C44 C45 C46 -0.3(18)
C42 C41 C46 C45 1.5(16)
Se4 C41 C46 C45 -174.0(7)
C44 C45 C46 C41 -0.4(15)
C42 N4 C47 O4 4.7(19)
C42 N4 C47 C48 -171.1(10)
C71 P1 C51 C56 -92.0(8)
C81 P1 C51 C56 148.5(7)
C61 P1 C51 C56 25.1(9)
C71 P1 C51 C52 87.8(8)
C81 P1 C51 C52 -31.7(8)
C61 P1 C51 C52 -155.1(7)
C56 C51 C52 C53 -1.6(13)
P1 C51 C52 C53 178.6(7)
C51 C52 C53 C54 0.3(14)
C52 C53 C54 C55 0.4(14)
C53 C54 C55 C56 0.2(15)
C52 C51 C56 C55 2.2(14)
P1 C51 C56 C55 -178.0(7)
C54 C55 C56 C51 -1.6(16)
C71 P1 C61 C62 -11.2(10)
C81 P1 C61 C62 106.1(9)
C51 P1 C61 C62 -131.3(8)
C71 P1 C61 C66 171.4(7)
C81 P1 C61 C66 -71.3(8)
C51 P1 C61 C66 51.3(8)
C66 C61 C62 C63 -2.5(15)
P1 C61 C62 C63 -179.7(7)
C61 C62 C63 C64 1.0(16)
C62 C63 C64 C65 1.4(15)
C63 C64 C65 C66 -2.3(14)
C64 C65 C66 C61 0.9(14)
C62 C61 C66 C65 1.5(14)
P1 C61 C66 C65 179.0(7)
C81 P1 C71 C76 -31.4(9)
C51 P1 C71 C76 -153.1(8)
C61 P1 C71 C76 89.1(8)
C81 P1 C71 C72 153.3(7)
C51 P1 C71 C72 31.6(8)
C61 P1 C71 C72 -86.1(8)
C76 C71 C72 C73 1.7(13)
P1 C71 C72 C73 177.0(7)
C71 C72 C73 C74 -2.4(14)
C72 C73 C74 C75 3.3(15)
C73 C74 C75 C76 -3.3(15)
C72 C71 C76 C75 -1.8(14)
P1 C71 C76 C75 -177.1(7)
C74 C75 C76 C71 2.6(15)
C71 P1 C81 C82 -48.7(10)
C51 P1 C81 C82 73.4(9)
C61 P1 C81 C82 -165.7(8)
C71 P1 C81 C86 133.6(8)
C51 P1 C81 C86 -104.3(8)
C61 P1 C81 C86 16.5(10)
C86 C81 C82 C83 1.3(16)
P1 C81 C82 C83 -176.5(8)
C81 C82 C83 C84 -2.0(16)
C82 C83 C84 C85 0.6(17)
C83 C84 C85 C86 1.4(17)
C82 C81 C86 C85 0.9(15)
P1 C81 C86 C85 178.6(8)
C84 C85 C86 C81 -2.1(16)
C101 P2 C91 C92 -32.2(10)
C111 P2 C91 C92 -151.2(8)
C121 P2 C91 C92 88.8(9)
C101 P2 C91 C96 152.6(8)
C111 P2 C91 C96 33.6(10)
C121 P2 C91 C96 -86.5(9)
C96 C91 C92 C93 -2.8(17)
P2 C91 C92 C93 -177.8(8)
C91 C92 C93 C94 3.3(17)
C92 C93 C94 C95 -1.7(18)
C93 C94 C95 C96 -0.4(18)
C92 C91 C96 C95 0.6(16)
P2 C91 C96 C95 175.7(7)
C94 C95 C96 C91 1.0(16)
C111 P2 C101 C106 -101.3(8)
C91 P2 C101 C106 137.4(8)
C121 P2 C101 C106 17.0(9)
C111 P2 C101 C102 77.3(8)
C91 P2 C101 C102 -44.0(8)
C121 P2 C101 C102 -164.4(7)
C106 C101 C102 C103 2.1(13)
P2 C101 C102 C103 -176.6(6)
C101 C102 C103 C104 -0.1(14)
C102 C103 C104 C105 -1.7(14)
C103 C104 C105 C106 1.5(15)
C102 C101 C106 C105 -2.3(13)
P2 C101 C106 C105 176.3(6)
C104 C105 C106 C101 0.5(14)
C101 P2 C111 C116 -19.2(10)
C91 P2 C111 C116 100.9(9)
C121 P2 C111 C116 -138.5(9)
C101 P2 C111 C112 159.7(8)
C91 P2 C111 C112 -80.1(9)
C121 P2 C111 C112 40.4(10)
C116 C111 C112 C113 0.4(16)
P2 C111 C112 C113 -178.5(7)
C111 C112 C113 C114 0.6(17)
C112 C113 C114 C115 -0.4(18)
C113 C114 C115 C116 -0.8(17)
C112 C111 C116 C115 -1.6(16)
P2 C111 C116 C115 177.3(8)
C114 C115 C116 C111 1.8(16)
C101 P2 C121 C122 -82.4(9)
C111 P2 C121 C122 35.3(10)
C91 P2 C121 C122 157.0(9)
C101 P2 C121 C126 96.8(9)
C111 P2 C121 C126 -145.4(8)
C91 P2 C121 C126 -23.7(10)
C126 C121 C122 C123 -1.0(16)
P2 C121 C122 C123 178.3(7)
C121 C122 C123 C124 1.6(15)
C122 C123 C124 C125 -0.4(16)
C123 C124 C125 C126 -1.5(18)
C124 C125 C126 C121 2.2(18)
C122 C121 C126 C125 -1.0(17)
P2 C121 C126 C125 179.8(9)
